data_7033674
loop_
_publ_author_name
'Vr\'ana, Jan'
'Jambor, Roman'
'R\%u\<zi\<cka, Ale\<s'
'Alonso, Mercedes'
'De Proft, Frank'
'Ly\<cka, Anton\'in'
'Dost\'al, Libor'

_publ_section_title
;
 Reactivity of bis(organoamino)phosphanes with magnesium(ii) compounds.
;
_journal_issue 10
_journal_name_full 'Dalton transactions (Cambridge, England : 2003)'
_journal_page_first 4533
_journal_page_last 4545
_journal_paper_doi 10.1039/c4dt03929g
_journal_volume 44
_journal_year 2015
_chemical_formula_moiety 'C30 H39 Mg N2 O3 P, C4 H8 O'
_chemical_formula_sum 'C34 H47 Mg N2 O4 P'
_chemical_formula_weight 603.01
_chemical_name_systematic
;
 ?
;
_space_group_crystal_system monoclinic
_space_group_IT_number 7
_space_group_name_Hall 'P -2yc'
_space_group_name_H-M_alt 'P 1 c 1'
_symmetry_space_group_name_Hall 'P -2yc'
_symmetry_space_group_name_H-M 'P 1 c 1'
_atom_sites_solution_hydrogens mixed
_audit_creation_method SHELXL-97
_audit_update_record
;
2014-12-17 deposited with the CCDC.
2015-01-16 downloaded from the CCDC.
;
_cell_angle_alpha 90
_cell_angle_beta 102.911(6)
_cell_angle_gamma 90
_cell_formula_units_Z 4
_cell_length_a 11.8910(9)
_cell_length_b 17.7050(12)
_cell_length_c 15.8581(13)
_cell_measurement_reflns_used 28482
_cell_measurement_temperature 150(1)
_cell_measurement_theta_max 27.5
_cell_measurement_theta_min 1
_cell_volume 3254.2(4)
_computing_cell_refinement 'COLLECT and DENZO'
_computing_data_collection 'COLLECT (Hooft, 1998) and DENZO (Otwinowski & Minor, 1997)'
_computing_data_reduction 'COLLECT and DENZO'
_computing_molecular_graphics 'PLATON (Spek, 2003)'
_computing_publication_material 'SHELXL-97 (Sheldrick, 2008)'
_computing_structure_refinement 'SHELXL-2013 (Sheldrick, 2013)'
_computing_structure_solution 'SIR92 (Altomare et al., 1994)'
_diffrn_ambient_temperature 150(1)
_diffrn_detector_area_resol_mean 9.091
_diffrn_measured_fraction_theta_full 0.990
_diffrn_measured_fraction_theta_max 0.975
_diffrn_measurement_device_type 'Bruker Nonius KappaCCD area detector'
_diffrn_measurement_method '\f and \w scans to fill the Ewald sphere'
_diffrn_radiation_monochromator graphite
_diffrn_radiation_source 'fine-focus sealed tube'
_diffrn_radiation_type MoK\a
_diffrn_radiation_wavelength 0.71073
_diffrn_reflns_av_R_equivalents 0.0635
_diffrn_reflns_av_unetI/netI 0.0695
_diffrn_reflns_Laue_measured_fraction_full 0.990
_diffrn_reflns_Laue_measured_fraction_max 0.975
_diffrn_reflns_limit_h_max 15
_diffrn_reflns_limit_h_min -15
_diffrn_reflns_limit_k_max 21
_diffrn_reflns_limit_k_min -22
_diffrn_reflns_limit_l_max 19
_diffrn_reflns_limit_l_min -20
_diffrn_reflns_number 28458
_diffrn_reflns_point_group_measured_fraction_full 0.991
_diffrn_reflns_point_group_measured_fraction_max 0.975
_diffrn_reflns_theta_full 25.242
_diffrn_reflns_theta_max 27.497
_diffrn_reflns_theta_min 1.757
_diffrn_standards_number 0
_exptl_absorpt_coefficient_mu 0.143
_exptl_absorpt_correction_T_max 0.985
_exptl_absorpt_correction_T_min 0.966
_exptl_absorpt_correction_type integration
_exptl_absorpt_process_details
;
Gaussian integration (Coppens, 1970)
;
_exptl_crystal_colour colourless
_exptl_crystal_density_diffrn 1.231
_exptl_crystal_description block
_exptl_crystal_F_000 1296
_exptl_crystal_size_max 0.39
_exptl_crystal_size_mid 0.20
_exptl_crystal_size_min 0.17
_refine_diff_density_max 0.512
_refine_diff_density_min -0.602
_refine_diff_density_rms 0.079
_refine_ls_abs_structure_details
;
 Refined as a perfect inversion twin.
;
_refine_ls_abs_structure_Flack 0.5
_refine_ls_extinction_method none
_refine_ls_goodness_of_fit_ref 1.131
_refine_ls_hydrogen_treatment constr
_refine_ls_matrix_type full
_refine_ls_number_parameters 694
_refine_ls_number_reflns 13496
_refine_ls_number_restraints 11
_refine_ls_restrained_S_all 1.134
_refine_ls_R_factor_all 0.1066
_refine_ls_R_factor_gt 0.0697
_refine_ls_shift/su_max 0.019
_refine_ls_shift/su_mean 0.001
_refine_ls_structure_factor_coef Fsqd
_refine_ls_weighting_details 'w=1/[\s^2^(Fo^2^)+(0.0410P)^2^+5.4629P] where P=(Fo^2^+2Fc^2^)/3'
_refine_ls_weighting_scheme calc
_refine_ls_wR_factor_gt 0.1492
_refine_ls_wR_factor_ref 0.1770
_reflns_Friedel_coverage 0.998
_reflns_Friedel_fraction_full 0.991
_reflns_Friedel_fraction_max 0.976
_reflns_number_gt 10329
_reflns_number_total 13496
_reflns_threshold_expression 'I > 2\s(I)'
_cod_data_source_file c4dt03929g2.cif
_cod_data_source_block shelxl
_cod_depositor_comments 'Adding full bibliography for 7033670--7033677.cif.'
_cod_database_code 7033674
_shelx_space_group_comment
;
The symmetry employed for this shelxl refinement is uniquely defined
by the following loop, which should always be used as a source of
symmetry information in preference to the above space-group names.
They are only intended as comments.
;

loop_
_space_group_symop_operation_xyz
'x, y, z'
'x, -y, z+1/2'

loop_
_atom_site_label
_atom_site_type_symbol
_atom_site_fract_x
_atom_site_fract_y
_atom_site_fract_z
_atom_site_U_iso_or_equiv
_atom_site_adp_type
_atom_site_occupancy
_atom_site_site_symmetry_order
_atom_site_calc_flag
_atom_site_refinement_flags_posn
_atom_site_refinement_flags_adp
_atom_site_refinement_flags_occupancy
_atom_site_disorder_assembly
_atom_site_disorder_group
P1 P 1.38835(14) 0.88106(9) 1.47411(11) 0.0243(4) Uani 1 1 d . . . . .
P2 P 0.90368(14) 0.60539(9) 0.98104(11) 0.0252(4) Uani 1 1 d . . . . .
Mg1 Mg 1.35171(17) 1.03858(12) 1.48345(13) 0.0229(5) Uani 1 1 d . . . . .
Mg2 Mg 0.87602(17) 0.44721(11) 0.99492(13) 0.0227(5) Uani 1 1 d . . . . .
N1 N 1.2870(5) 0.9420(3) 1.4198(3) 0.0243(11) Uani 1 1 d . . . . .
O1 O 1.4373(4) 1.1091(3) 1.4182(3) 0.0323(11) Uani 1 1 d D . . . .
O2 O 1.3668(4) 1.0938(3) 1.5994(3) 0.0332(11) Uani 1 1 d . . . . .
O5 O 0.8972(4) 0.3935(2) 1.1137(3) 0.0299(11) Uani 1 1 d . . . . .
O3 O 1.1969(4) 1.0996(2) 1.4446(3) 0.0290(10) Uani 1 1 d . . . . .
N4 N 0.9806(4) 0.5368(3) 1.0435(3) 0.0235(11) Uani 1 1 d . . . . .
O6 O 0.7302(4) 0.3794(2) 0.9583(3) 0.0289(10) Uani 1 1 d . . . . .
C14 C 1.6356(6) 1.0025(4) 1.6252(4) 0.0306(15) Uani 1 1 d . . . . .
H14 H 1.6043 1.0506 1.6143 0.037 Uiso 1 1 d R U . . .
O4 O 0.9617(4) 0.3781(3) 0.9263(3) 0.0285(10) Uani 1 1 d . . . . .
C107 C 0.7253(5) 0.5629(4) 0.8560(4) 0.0236(13) Uani 1 1 d . . . . .
N3 N 0.8056(5) 0.5415(3) 0.9284(3) 0.0268(12) Uani 1 1 d . . . . .
C113 C 1.0843(6) 0.5527(4) 1.0983(4) 0.0279(14) Uani 1 1 d . . . . .
N2 N 1.4638(4) 0.9525(3) 1.5329(3) 0.0248(11) Uani 1 1 d . . . . .
C6 C 1.2290(6) 0.8725(4) 1.5861(5) 0.0340(15) Uani 1 1 d . . . . .
H6 H 1.2061 0.9210 1.5672 0.041 Uiso 1 1 d R U . . .
C101 C 0.8259(6) 0.6550(4) 1.0554(4) 0.0286(14) Uani 1 1 d . . . . .
C13 C 1.5710(5) 0.9411(4) 1.5852(4) 0.0254(13) Uani 1 1 d . . . . .
C130 C 0.6248(6) 0.4078(4) 0.9793(5) 0.0395(17) Uani 1 1 d . . . . .
130A H 0.6371 0.4187 1.0406 0.047 Uiso 1 1 d R U . . .
130B H 0.5986 0.4534 0.9468 0.047 Uiso 1 1 d R U . . .
C124 C 0.9288(6) 0.2991(4) 1.2240(4) 0.0311(15) Uani 1 1 d . . . . .
124A H 0.9850 0.2586 1.2296 0.037 Uiso 1 1 d R U . . .
124B H 0.8706 0.2855 1.2555 0.037 Uiso 1 1 d R U . . .
C29 C 1.0009(7) 1.1271(5) 1.4424(5) 0.046(2) Uani 1 1 d . . . . .
H29A H 0.9510 1.1302 1.4831 0.056 Uiso 1 1 d R U . . .
H29B H 0.9548 1.1147 1.3855 0.056 Uiso 1 1 d R U . . .
C108 C 0.6656(6) 0.5079(4) 0.7990(4) 0.0282(14) Uani 1 1 d . . . . .
H108 H 0.6809 0.4572 0.8122 0.034 Uiso 1 1 d R U . . .
C1 C 1.3146(5) 0.8368(4) 1.5543(4) 0.0253(13) Uani 1 1 d . . . . .
O7 O 0.7502(5) 0.1405(3) 0.8474(3) 0.0459(13) Uani 1 1 d . . . . .
C109 C 0.5864(6) 0.5262(4) 0.7246(4) 0.0344(16) Uani 1 1 d . . . . .
H109 H 0.5486 0.4879 0.6891 0.041 Uiso 1 1 d R U . . .
C7 C 1.2062(5) 0.9177(4) 1.3486(4) 0.0244(13) Uani 1 1 d . . . . .
C112 C 0.6973(6) 0.6388(4) 0.8321(5) 0.0321(15) Uani 1 1 d . . . . .
H112 H 0.7331 0.6776 0.8677 0.039 Uiso 1 1 d R U . . .
C126 C 0.9187(6) 0.4309(4) 1.1971(4) 0.0300(14) Uani 1 1 d . . . . .
126A H 0.9623 0.4772 1.1965 0.036 Uiso 1 1 d R U . . .
126B H 0.8469 0.4427 1.2137 0.036 Uiso 1 1 d R U . . .
C30 C 1.0970(6) 1.0696(4) 1.4700(5) 0.0362(16) Uani 1 1 d . . . . .
H30A H 1.0755 1.0211 1.4426 0.043 Uiso 1 1 d R U . . .
H30B H 1.1125 1.0630 1.5323 0.043 Uiso 1 1 d R U . . .
C127 C 0.7074(6) 0.3079(4) 0.9130(5) 0.0362(16) Uani 1 1 d . . . . .
127A H 0.7428 0.3067 0.8635 0.043 Uiso 1 1 d R U . . .
127B H 0.7373 0.2661 0.9511 0.043 Uiso 1 1 d R U . . .
C12 C 1.1444(6) 0.9711(4) 1.2905(4) 0.0294(14) Uani 1 1 d . . . . .
H12 H 1.1572 1.0223 1.3021 0.035 Uiso 1 1 d R U . . .
C18 C 1.6224(6) 0.8697(4) 1.6060(4) 0.0326(15) Uani 1 1 d . . . . .
H18 H 1.5830 0.8267 1.5821 0.039 Uiso 1 1 d R U . . .
C2 C 1.3447(6) 0.7640(4) 1.5832(5) 0.0369(17) Uani 1 1 d . . . . .
H2 H 1.3993 0.7378 1.5609 0.044 Uiso 1 1 d R U . . .
C102 C 0.7670(7) 0.6187(4) 1.1093(5) 0.0411(18) Uani 1 1 d . . . . .
H102 H 0.7625 0.5662 1.1088 0.049 Uiso 1 1 d R U . . .
C23 C 1.3893(7) 1.0577(4) 1.6833(4) 0.0371(17) Uani 1 1 d . . . . .
H23A H 1.3181 1.0467 1.7010 0.044 Uiso 1 1 d R U . . .
H23B H 1.4319 1.0111 1.6828 0.044 Uiso 1 1 d R U . . .
C104 C 0.7206(7) 0.7364(5) 1.1677(5) 0.0428(19) Uani 1 1 d . . . . .
H104 H 0.6861 0.7631 1.2057 0.051 Uiso 1 1 d R U . . .
C122 C 1.0683(6) 0.3368(4) 0.9596(5) 0.0360(16) Uani 1 1 d . . . . .
122A H 1.0879 0.3376 1.0224 0.043 Uiso 1 1 d R U . . .
122B H 1.0610 0.2847 0.9404 0.043 Uiso 1 1 d R U . . .
C118 C 1.1597(6) 0.4932(4) 1.1317(5) 0.0318(15) Uani 1 1 d . . . . .
H118 H 1.1381 0.4438 1.1159 0.038 Uiso 1 1 d R U . . .
C25 C 1.4173(7) 1.1900(5) 1.7045(5) 0.048(2) Uani 1 1 d . . . . .
H25A H 1.3716 1.2147 1.7401 0.057 Uiso 1 1 d R U . . .
H25B H 1.4811 1.2228 1.7000 0.057 Uiso 1 1 d R U . . .
C114 C 1.1217(7) 0.6260(4) 1.1258(5) 0.0410(18) Uani 1 1 d . . . . .
H114 H 1.0744 0.6670 1.1059 0.049 Uiso 1 1 d R U . . .
C111 C 0.6185(6) 0.6567(4) 0.7568(5) 0.0380(17) Uani 1 1 d . . . . .
H111 H 0.6033 0.7072 0.7425 0.046 Uiso 1 1 d R U . . .
C8 C 1.1809(6) 0.8410(4) 1.3286(5) 0.0348(16) Uani 1 1 d . . . . .
H8 H 1.2172 0.8036 1.3662 0.042 Uiso 1 1 d R U . . .
C3 C 1.2955(6) 0.7296(4) 1.6450(5) 0.0412(18) Uani 1 1 d . . . . .
H3 H 1.3198 0.6816 1.6651 0.049 Uiso 1 1 d R U . . .
C106 C 0.8291(7) 0.7321(4) 1.0589(6) 0.045(2) Uani 1 1 d . . . . .
H106 H 0.8682 0.7578 1.0230 0.054 Uiso 1 1 d R U . . .
C5 C 1.1760(7) 0.8374(4) 1.6453(5) 0.0401(18) Uani 1 1 d . . . . .
H5 H 1.1176 0.8620 1.6649 0.048 Uiso 1 1 d R U . . .
C123 C 0.8745(8) 0.3147(4) 1.1285(4) 0.045(2) Uani 1 1 d . . . . .
123A H 0.7920 0.3056 1.1167 0.054 Uiso 1 1 d R U . . .
123B H 0.9080 0.2823 1.0914 0.054 Uiso 1 1 d R U . . .
C9 C 1.1012(7) 0.8214(5) 1.2526(5) 0.044(2) Uani 1 1 d . . . . .
H9 H 1.0863 0.7706 1.2396 0.053 Uiso 1 1 d R U . . .
C125 C 0.9880(6) 0.3737(4) 1.2575(4) 0.0316(15) Uani 1 1 d . . . . .
125A H 1.0684 0.3740 1.2539 0.038 Uiso 1 1 d R U . . .
125B H 0.9834 0.3830 1.3169 0.038 Uiso 1 1 d R U . . .
C16 C 1.7914(7) 0.9246(5) 1.6982(5) 0.046(2) Uani 1 1 d . . . . .
H16 H 1.8637 0.9191 1.7349 0.055 Uiso 1 1 d R U . . .
C117 C 1.2655(6) 0.5064(5) 1.1875(5) 0.0396(17) Uani 1 1 d . . . . .
H117 H 1.3128 0.4656 1.2088 0.047 Uiso 1 1 d R U . . .
C11 C 1.0653(6) 0.9498(5) 1.2161(4) 0.0380(17) Uani 1 1 d . . . . .
H11 H 1.0249 0.9863 1.1792 0.046 Uiso 1 1 d R U . . .
C27 C 1.1689(7) 1.1742(4) 1.4057(5) 0.0399(18) Uani 1 1 d . . . . .
H27A H 1.2332 1.2088 1.4231 0.048 Uiso 1 1 d R U . . .
H27B H 1.1494 1.1707 1.3431 0.048 Uiso 1 1 d R U . . .
C28 C 1.0669(9) 1.1991(6) 1.4389(7) 0.0652(14) Uani 1 1 d . . . . .
H28A H 1.0909 1.2207 1.4963 0.078 Uiso 1 1 d R U . . .
H28B H 1.0212 1.2359 1.4006 0.078 Uiso 1 1 d R U . . .
C110 C 0.5617(6) 0.6014(4) 0.7023(5) 0.0377(17) Uani 1 1 d . . . . .
H110 H 0.5083 0.6140 0.6520 0.045 Uiso 1 1 d R U . . .
C119 C 0.9736(7) 0.4095(5) 0.8429(5) 0.049(2) Uani 1 1 d . . . . .
119A H 0.9596 0.3715 0.7977 0.059 Uiso 1 1 d R U . . .
119B H 0.9206 0.4512 0.8256 0.059 Uiso 1 1 d R U . . .
C120 C 1.0952(7) 0.4359(5) 0.8603(6) 0.054(2) Uani 1 1 d . . . . .
120A H 1.1237 0.4380 0.8076 0.065 Uiso 1 1 d R U . . .
120B H 1.1026 0.4856 0.8868 0.065 Uiso 1 1 d R U . . .
C15 C 1.7420(6) 0.9956(5) 1.6800(4) 0.0405(18) Uani 1 1 d . . . . .
H15 H 1.7814 1.0384 1.7047 0.049 Uiso 1 1 d R U . . .
C121 C 1.1602(7) 0.3774(5) 0.9233(6) 0.047(2) Uani 1 1 d . . . . .
121A H 1.2165 0.4012 0.9694 0.057 Uiso 1 1 d R U . . .
121B H 1.1998 0.3422 0.8930 0.057 Uiso 1 1 d R U . . .
C129 C 0.5386(8) 0.3445(6) 0.9538(7) 0.062(3) Uani 1 1 d . . . . .
129A H 0.4615 0.3645 0.9329 0.074 Uiso 1 1 d R U . . .
129B H 0.5386 0.3116 1.0026 0.074 Uiso 1 1 d R U . . .
C116 C 1.3019(7) 0.5786(5) 1.2128(6) 0.047(2) Uani 1 1 d . . . . .
H116 H 1.3734 0.5872 1.2497 0.057 Uiso 1 1 d R U . . .
C10 C 1.0453(7) 0.8746(5) 1.1969(5) 0.0436(19) Uani 1 1 d . . . . .
H10 H 0.9941 0.8604 1.1460 0.052 Uiso 1 1 d R U . . .
C24 C 1.4605(6) 1.1139(5) 1.7430(4) 0.0419(19) Uani 1 1 d . . . . .
H24A H 1.4489 1.1087 1.8014 0.050 Uiso 1 1 d R U . . .
H24B H 1.5420 1.1080 1.7443 0.050 Uiso 1 1 d R U . . .
C17 C 1.7304(7) 0.8628(5) 1.6606(5) 0.0407(18) Uani 1 1 d . . . . .
H17 H 1.7622 0.8149 1.6722 0.049 Uiso 1 1 d R U . . .
C31 C 0.8717(7) 0.1482(6) 0.8656(6) 0.058(2) Uani 1 1 d . . . . .
H31A H 0.9046 0.1170 0.8270 0.070 Uiso 1 1 d R U . . .
H31B H 0.8933 0.2004 0.8593 0.070 Uiso 1 1 d R U . . .
C4 C 1.2119(7) 0.7658(4) 1.6766(5) 0.0389(17) Uani 1 1 d . . . . .
H4 H 1.1786 0.7430 1.7179 0.047 Uiso 1 1 d R U . . .
C20 C 1.5252(8) 1.1234(6) 1.3020(6) 0.0652(14) Uani 1 1 d D . . . .
H20A H 1.5460 1.0726 1.2883 0.078 Uiso 1 1 calc R U . A 1
H20B H 1.5250 1.1559 1.2528 0.078 Uiso 1 1 calc R U . A 1
C103 C 0.7138(8) 0.6589(5) 1.1648(5) 0.055(2) Uani 1 1 d . . . . .
H103 H 0.6755 0.6331 1.2012 0.066 Uiso 1 1 d R U . . .
C105 C 0.7754(7) 0.7735(4) 1.1124(6) 0.052(2) Uani 1 1 d . . . . .
H105 H 0.7774 0.8260 1.1118 0.062 Uiso 1 1 d R U . . .
C26 C 1.3430(8) 1.1722(4) 1.6157(5) 0.051(2) Uani 1 1 d . . . . .
H26A H 1.3637 1.2046 1.5722 0.061 Uiso 1 1 d R U . . .
H26B H 1.2618 1.1792 1.6147 0.061 Uiso 1 1 d R U . . .
C128 C 0.5783(8) 0.3031(5) 0.8845(6) 0.054(2) Uani 1 1 d . . . . .
128A H 0.5521 0.2511 0.8808 0.065 Uiso 1 1 d R U . . .
128B H 0.5509 0.3273 0.8288 0.065 Uiso 1 1 d R U . . .
C34 C 0.7207(8) 0.0825(5) 0.8996(6) 0.054(2) Uani 1 1 d . . . . .
H34A H 0.6641 0.1006 0.9304 0.065 Uiso 1 1 d R U . . .
H34B H 0.6878 0.0402 0.8636 0.065 Uiso 1 1 d R U . . .
C33 C 0.8280(9) 0.0575(7) 0.9630(7) 0.072(3) Uani 1 1 d . . . . .
H33A H 0.8146 0.0522 1.0208 0.086 Uiso 1 1 d R U . . .
H33B H 0.8567 0.0100 0.9456 0.086 Uiso 1 1 d R U . . .
C32 C 0.9105(9) 0.1222(7) 0.9560(7) 0.082(4) Uani 1 1 d . . . . .
H32A H 0.9896 0.1044 0.9674 0.098 Uiso 1 1 d R U . . .
H32B H 0.9040 0.1622 0.9965 0.098 Uiso 1 1 d R U . . .
C115 C 1.2284(7) 0.6382(5) 1.1803(6) 0.054(2) Uani 1 1 d . . . . .
H115 H 1.2511 0.6873 1.1965 0.064 Uiso 1 1 d R U . . .
C21 C 1.6053(8) 1.1521(6) 1.3805(5) 0.0652(14) Uani 1 1 d D . . . .
H21A H 1.6840 1.1368 1.3819 0.078 Uiso 1 1 calc R U . B 1
H21B H 1.6019 1.2067 1.3837 0.078 Uiso 1 1 calc R U . B 1
C19 C 1.4086(12) 1.1243(13) 1.3264(8) 0.0652(14) Uani 0.5 1 d D . P C 1
H19A H 1.3715 1.1731 1.3142 0.078 Uiso 0.5 1 calc R U P C 1
H19B H 1.3581 1.0855 1.2954 0.078 Uiso 0.5 1 calc R U P C 1
C22 C 1.5634(9) 1.1174(12) 1.4494(9) 0.0652(14) Uani 0.5 1 d D . P C 1
H22A H 1.5809 1.1489 1.5008 0.078 Uiso 0.5 1 calc R U P C 1
H22B H 1.5992 1.0684 1.4635 0.078 Uiso 0.5 1 calc R U P C 1
C19A C 1.4353(17) 1.0817(11) 1.3315(9) 0.0652(14) Uani 0.5 1 d D . P C 2
H19C H 1.3605 1.0910 1.2935 0.078 Uiso 0.5 1 calc R U P C 2
H19D H 1.4508 1.0279 1.3324 0.078 Uiso 0.5 1 calc R U P C 2
C22A C 1.5330(17) 1.1598(13) 1.4476(12) 0.0652(14) Uani 0.5 1 d D . P C 2
H22C H 1.5768 1.1453 1.5044 0.078 Uiso 0.5 1 calc R U P C 2
H22D H 1.5062 1.2114 1.4501 0.078 Uiso 0.5 1 calc R U P C 2

loop_
_atom_site_aniso_label
_atom_site_aniso_U_11
_atom_site_aniso_U_22
_atom_site_aniso_U_33
_atom_site_aniso_U_23
_atom_site_aniso_U_13
_atom_site_aniso_U_12
P1 0.0284(9) 0.0213(8) 0.0247(8) -0.0009(7) 0.0092(7) 0.0025(7)
P2 0.0280(9) 0.0216(8) 0.0271(9) -0.0008(7) 0.0085(7) -0.0038(7)
Mg1 0.0256(12) 0.0219(10) 0.0205(11) -0.0007(8) 0.0039(9) 0.0023(8)
Mg2 0.0255(12) 0.0204(10) 0.0223(11) -0.0002(8) 0.0058(9) -0.0020(8)
N1 0.028(3) 0.022(3) 0.022(3) 0.000(2) 0.005(2) 0.003(2)
O1 0.037(3) 0.031(3) 0.030(3) 0.001(2) 0.012(2) -0.005(2)
O2 0.045(3) 0.029(3) 0.024(2) 0.0002(19) 0.004(2) 0.012(2)
O5 0.046(3) 0.023(2) 0.020(2) -0.0030(18) 0.003(2) -0.012(2)
O3 0.031(3) 0.022(2) 0.032(2) 0.0040(19) 0.0040(19) 0.0069(19)
N4 0.023(3) 0.017(3) 0.029(3) -0.001(2) 0.005(2) -0.002(2)
O6 0.029(2) 0.022(2) 0.034(2) -0.0044(19) 0.0048(19) -0.0063(19)
C14 0.028(4) 0.030(4) 0.033(4) 0.000(3) 0.005(3) 0.003(3)
O4 0.028(2) 0.031(2) 0.027(2) 0.0000(19) 0.0082(19) 0.0063(19)
C107 0.025(3) 0.025(3) 0.023(3) 0.000(2) 0.011(2) 0.002(3)
N3 0.034(3) 0.021(3) 0.025(3) -0.001(2) 0.005(2) -0.003(2)
C113 0.024(3) 0.030(3) 0.031(3) -0.004(3) 0.010(3) -0.007(3)
N2 0.026(3) 0.022(3) 0.026(3) 0.000(2) 0.004(2) 0.002(2)
C6 0.036(4) 0.028(3) 0.041(4) 0.007(3) 0.015(3) 0.006(3)
C101 0.029(3) 0.026(3) 0.030(3) -0.005(3) 0.004(3) -0.004(3)
C13 0.024(3) 0.030(3) 0.023(3) -0.002(2) 0.006(3) 0.003(3)
C130 0.038(4) 0.041(4) 0.045(4) -0.002(3) 0.020(3) -0.004(3)
C124 0.031(4) 0.033(4) 0.028(3) 0.003(3) 0.005(3) 0.000(3)
C29 0.036(4) 0.056(5) 0.045(5) -0.002(4) 0.005(3) 0.016(4)
C108 0.032(4) 0.032(4) 0.022(3) 0.000(3) 0.008(3) 0.001(3)
C1 0.027(3) 0.025(3) 0.024(3) 0.003(2) 0.008(3) -0.001(3)
O7 0.043(3) 0.050(3) 0.043(3) 0.008(3) 0.006(2) -0.008(3)
C109 0.033(4) 0.039(4) 0.032(4) -0.005(3) 0.006(3) -0.004(3)
C7 0.025(3) 0.029(3) 0.020(3) -0.004(2) 0.007(2) -0.004(3)
C112 0.034(4) 0.029(4) 0.034(4) 0.000(3) 0.010(3) 0.002(3)
C126 0.039(4) 0.031(3) 0.022(3) -0.005(3) 0.012(3) -0.002(3)
C30 0.037(4) 0.032(4) 0.041(4) 0.003(3) 0.012(3) 0.002(3)
C127 0.044(4) 0.028(4) 0.030(4) -0.006(3) -0.004(3) -0.006(3)
C12 0.031(4) 0.033(4) 0.024(3) -0.006(3) 0.007(3) 0.000(3)
C18 0.035(4) 0.031(4) 0.033(4) 0.001(3) 0.010(3) 0.006(3)
C2 0.044(4) 0.025(3) 0.045(4) 0.006(3) 0.018(3) 0.012(3)
C102 0.056(5) 0.027(4) 0.047(4) 0.008(3) 0.024(4) 0.005(3)
C23 0.046(4) 0.043(4) 0.024(3) 0.003(3) 0.011(3) 0.006(3)
C104 0.041(4) 0.050(5) 0.036(4) -0.017(3) 0.005(3) 0.008(4)
C122 0.036(4) 0.030(4) 0.043(4) 0.005(3) 0.008(3) 0.008(3)
C118 0.027(4) 0.031(4) 0.038(4) -0.009(3) 0.008(3) -0.005(3)
C25 0.044(5) 0.044(5) 0.050(5) -0.018(4) 0.002(4) 0.002(4)
C114 0.036(4) 0.030(4) 0.053(5) -0.001(3) 0.001(3) -0.003(3)
C111 0.039(4) 0.035(4) 0.039(4) 0.007(3) 0.007(3) 0.015(3)
C8 0.043(4) 0.028(4) 0.036(4) -0.004(3) 0.014(3) -0.004(3)
C3 0.043(4) 0.028(4) 0.057(5) 0.018(3) 0.019(4) 0.009(3)
C106 0.047(5) 0.019(3) 0.078(6) -0.007(3) 0.035(4) -0.007(3)
C5 0.042(4) 0.038(4) 0.047(5) 0.001(3) 0.024(4) 0.006(3)
C123 0.076(6) 0.029(4) 0.026(4) 0.005(3) 0.002(4) -0.020(4)
C9 0.043(5) 0.048(5) 0.043(4) -0.023(4) 0.015(4) -0.019(4)
C125 0.038(4) 0.034(4) 0.024(3) -0.001(3) 0.008(3) -0.006(3)
C16 0.032(4) 0.068(6) 0.034(4) 0.003(4) 0.001(3) 0.011(4)
C117 0.025(4) 0.045(4) 0.048(4) -0.009(3) 0.007(3) 0.002(3)
C11 0.028(4) 0.058(5) 0.027(3) -0.002(3) 0.003(3) 0.000(3)
C27 0.056(5) 0.028(4) 0.037(4) 0.007(3) 0.013(4) 0.008(3)
C28 0.073(3) 0.070(3) 0.059(3) -0.007(3) 0.027(2) -0.017(3)
C110 0.030(4) 0.049(5) 0.033(4) 0.008(3) 0.004(3) 0.013(3)
C119 0.055(5) 0.067(6) 0.030(4) 0.009(4) 0.020(4) 0.021(4)
C120 0.053(5) 0.052(5) 0.066(6) 0.025(4) 0.030(4) 0.010(4)
C15 0.035(4) 0.053(5) 0.030(4) -0.007(3) -0.002(3) 0.001(3)
C121 0.038(4) 0.049(5) 0.057(5) 0.004(4) 0.017(4) 0.010(4)
C129 0.036(5) 0.073(7) 0.076(7) 0.001(5) 0.012(4) -0.018(4)
C116 0.029(4) 0.047(5) 0.059(5) -0.018(4) -0.007(4) -0.003(3)
C10 0.032(4) 0.066(6) 0.029(4) -0.012(4) 0.001(3) -0.011(4)
C24 0.034(4) 0.067(6) 0.023(4) -0.007(3) 0.001(3) 0.010(4)
C17 0.038(4) 0.043(4) 0.039(4) 0.009(3) 0.005(3) 0.019(3)
C31 0.045(5) 0.067(6) 0.067(6) -0.014(5) 0.022(4) -0.010(4)
C4 0.042(4) 0.036(4) 0.040(4) 0.006(3) 0.013(3) -0.005(3)
C20 0.073(3) 0.070(3) 0.059(3) -0.007(3) 0.027(2) -0.017(3)
C103 0.083(7) 0.049(5) 0.044(5) 0.007(4) 0.039(5) 0.017(5)
C105 0.040(4) 0.027(4) 0.087(7) -0.021(4) 0.013(4) -0.003(3)
C26 0.076(6) 0.032(4) 0.037(4) -0.007(3) -0.005(4) 0.014(4)
C128 0.056(5) 0.047(5) 0.052(5) 0.000(4) -0.003(4) -0.019(4)
C34 0.059(6) 0.060(6) 0.044(5) 0.002(4) 0.012(4) -0.003(4)
C33 0.064(7) 0.081(8) 0.069(7) 0.022(6) 0.012(5) 0.034(6)
C32 0.052(6) 0.094(9) 0.086(8) -0.033(7) -0.014(5) 0.023(6)
C115 0.042(5) 0.037(4) 0.075(6) -0.011(4) -0.003(4) -0.011(4)
C21 0.073(3) 0.070(3) 0.059(3) -0.007(3) 0.027(2) -0.017(3)
C19 0.073(3) 0.070(3) 0.059(3) -0.007(3) 0.027(2) -0.017(3)
C22 0.073(3) 0.070(3) 0.059(3) -0.007(3) 0.027(2) -0.017(3)
C19A 0.073(3) 0.070(3) 0.059(3) -0.007(3) 0.027(2) -0.017(3)
C22A 0.073(3) 0.070(3) 0.059(3) -0.007(3) 0.027(2) -0.017(3)

loop_
_atom_type_symbol
_atom_type_description
_atom_type_scat_dispersion_real
_atom_type_scat_dispersion_imag
_atom_type_scat_source
C C 0.0033 0.0016 'International Tables Vol C Tables 4.2.6.8 and 6.1.1.4'
H H 0.0000 0.0000 'International Tables Vol C Tables 4.2.6.8 and 6.1.1.4'
O O 0.0106 0.0060 'International Tables Vol C Tables 4.2.6.8 and 6.1.1.4'
N N 0.0061 0.0033 'International Tables Vol C Tables 4.2.6.8 and 6.1.1.4'
P P 0.1023 0.0942 'International Tables Vol C Tables 4.2.6.8 and 6.1.1.4'
Mg Mg 0.0486 0.0363 'International Tables Vol C Tables 4.2.6.8 and 6.1.1.4'

loop_
_exptl_crystal_face_index_h
_exptl_crystal_face_index_k
_exptl_crystal_face_index_l
_exptl_crystal_face_perp_dist
0 0 -1 0.168
0 0 1 0.153
1 1 0 0.083
-1 -1 0 0.042
1 -1 0 0.084
-1 1 0 0.079
0 1 0 0.102
0 -1 0 0.062
-1 1 1 0.137
1 -1 1 0.119
1 1 1 0.127
-1 -1 1 0.107

loop_
_geom_angle_atom_site_label_1
_geom_angle_atom_site_label_2
_geom_angle_atom_site_label_3
_geom_angle
N1 P1 N2 91.9(3)
N1 P1 C1 102.9(3)
N2 P1 C1 102.1(3)
N1 P1 Mg1 45.73(19)
N2 P1 Mg1 46.24(18)
C1 P1 Mg1 106.0(2)
N4 P2 N3 91.8(3)
N4 P2 C101 104.2(3)
N3 P2 C101 103.9(3)
N4 P2 Mg2 45.99(18)
N3 P2 Mg2 45.84(19)
C101 P2 Mg2 109.4(2)
O1 Mg1 N1 116.0(2)
O1 Mg1 N2 107.0(2)
N1 Mg1 N2 73.1(2)
O1 Mg1 O2 102.1(2)
N1 Mg1 O2 141.9(2)
N2 Mg1 O2 95.2(2)
O1 Mg1 O3 92.3(2)
N1 Mg1 O3 94.4(2)
N2 Mg1 O3 160.1(2)
O2 Mg1 O3 85.0(2)
O1 Mg1 P1 118.55(16)
N1 Mg1 P1 36.53(15)
N2 Mg1 P1 36.65(16)
O2 Mg1 P1 122.10(16)
O3 Mg1 P1 128.70(16)
N4 Mg2 O4 109.1(2)
N4 Mg2 N3 73.0(2)
O4 Mg2 N3 114.0(2)
N4 Mg2 O5 94.2(2)
O4 Mg2 O5 103.6(2)
N3 Mg2 O5 142.4(2)
N4 Mg2 O6 161.0(2)
O4 Mg2 O6 89.4(2)
N3 Mg2 O6 96.2(2)
O5 Mg2 O6 85.02(19)
N4 Mg2 P2 36.48(15)
O4 Mg2 P2 117.89(15)
N3 Mg2 P2 36.57(16)
O5 Mg2 P2 122.05(15)
O6 Mg2 P2 130.71(16)
C7 N1 P1 120.2(4)
C7 N1 Mg1 141.4(4)
P1 N1 Mg1 97.7(3)
C22A O1 C19A 111.0(8)
C19 O1 C22 108.2(8)
C19 O1 Mg1 126.5(8)
C22A O1 Mg1 131.8(8)
C19A O1 Mg1 111.8(6)
C22 O1 Mg1 118.5(6)
C23 O2 C26 105.2(5)
C23 O2 Mg1 125.1(4)
C26 O2 Mg1 129.2(4)
C126 O5 C123 107.1(5)
C126 O5 Mg2 125.4(4)
C123 O5 Mg2 126.7(4)
C30 O3 C27 109.1(5)
C30 O3 Mg1 116.8(4)
C27 O3 Mg1 133.5(4)
C113 N4 P2 120.9(4)
C113 N4 Mg2 141.3(4)
P2 N4 Mg2 97.5(2)
C127 O6 C130 109.9(5)
C127 O6 Mg2 133.9(4)
C130 O6 Mg2 116.2(4)
C15 C14 C13 123.7(7)
C15 C14 H14 118.3
C13 C14 H14 118.1
C122 O4 C119 105.4(5)
C122 O4 Mg2 127.0(4)
C119 O4 Mg2 114.2(4)
N3 C107 C108 120.2(6)
N3 C107 C112 124.3(6)
C108 C107 C112 115.5(6)
C107 N3 P2 119.9(4)
C107 N3 Mg2 141.5(4)
P2 N3 Mg2 97.6(3)
N4 C113 C118 119.5(6)
N4 C113 C114 124.3(6)
C118 C113 C114 116.2(6)
C13 N2 P1 121.7(4)
C13 N2 Mg1 140.7(5)
P1 N2 Mg1 97.1(2)
C1 C6 C5 121.5(6)
C1 C6 H6 119.4
C5 C6 H6 119.1
C102 C101 C106 117.0(7)
C102 C101 P2 124.2(5)
C106 C101 P2 118.8(6)
N2 C13 C14 120.1(6)
N2 C13 C18 124.7(6)
C14 C13 C18 115.1(6)
O6 C130 C129 104.4(6)
O6 C130 130A 110.7
C129 C130 130A 110.9
O6 C130 130B 110.9
C129 C130 130B 110.8
130A C130 130B 108.9
C125 C124 C123 104.2(5)
C125 C124 124A 110.6
C123 C124 124A 110.7
C125 C124 124B 111.1
C123 C124 124B 111.2
124A C124 124B 109.0
C30 C29 C28 102.3(7)
C30 C29 H29A 112.2
C28 C29 H29A 112.2
C30 C29 H29B 110.4
C28 C29 H29B 110.4
H29A C29 H29B 109.2
C109 C108 C107 122.6(6)
C109 C108 H108 118.9
C107 C108 H108 118.5
C2 C1 C6 117.4(6)
C2 C1 P1 119.2(5)
C6 C1 P1 123.4(5)
C34 O7 C31 109.0(7)
C108 C109 C110 120.6(7)
C108 C109 H109 119.6
C110 C109 H109 119.8
N1 C7 C12 119.6(6)
N1 C7 C8 123.9(6)
C12 C7 C8 116.5(6)
C111 C112 C107 121.6(7)
C111 C112 H112 119.1
C107 C112 H112 119.4
O5 C126 C125 103.4(5)
O5 C126 126A 111.2
C125 C126 126A 110.9
O5 C126 126B 111.0
C125 C126 126B 111.2
126A C126 126B 109.0
O3 C30 C29 106.7(6)
O3 C30 H30A 110.7
C29 C30 H30A 111.0
O3 C30 H30B 110.4
C29 C30 H30B 109.5
H30A C30 H30B 108.7
O6 C127 C128 105.3(6)
O6 C127 127A 110.6
C128 C127 127A 110.7
O6 C127 127B 110.8
C128 C127 127B 110.7
127A C127 127B 108.8
C11 C12 C7 122.0(7)
C11 C12 H12 118.9
C7 C12 H12 119.1
C17 C18 C13 121.3(7)
C17 C18 H18 119.6
C13 C18 H18 119.1
C1 C2 C3 121.5(7)
C1 C2 H2 119.4
C3 C2 H2 119.2
C101 C102 C103 121.3(7)
C101 C102 H102 119.8
C103 C102 H102 118.9
O2 C23 C24 104.5(6)
O2 C23 H23A 111.1
C24 C23 H23A 110.9
O2 C23 H23B 110.9
C24 C23 H23B 110.4
H23A C23 H23B 108.9
C103 C104 C105 119.3(7)
C103 C104 H104 119.8
C105 C104 H104 120.8
O4 C122 C121 105.4(6)
O4 C122 122A 110.8
C121 C122 122A 110.6
O4 C122 122B 110.8
C121 C122 122B 110.5
122A C122 122B 108.7
C113 C118 C117 121.7(6)
C113 C118 H118 119.2
C117 C118 H118 119.1
C24 C25 C26 105.2(6)
C24 C25 H25A 110.4
C26 C25 H25A 110.3
C24 C25 H25B 111.1
C26 C25 H25B 111.0
H25A C25 H25B 108.8
C115 C114 C113 121.3(7)
C115 C114 H114 119.4
C113 C114 H114 119.3
C110 C111 C112 121.5(7)
C110 C111 H111 119.2
C112 C111 H111 119.3
C9 C8 C7 120.1(7)
C9 C8 H8 120.1
C7 C8 H8 119.8
C4 C3 C2 120.4(7)
C4 C3 H3 119.8
C2 C3 H3 119.8
C101 C106 C105 122.9(8)
C101 C106 H106 118.5
C105 C106 H106 118.7
C6 C5 C4 119.9(7)
C6 C5 H5 120.1
C4 C5 H5 120.0
O5 C123 C124 106.3(5)
O5 C123 123A 110.3
C124 C123 123A 110.2
O5 C123 123B 110.8
C124 C123 123B 110.7
123A C123 123B 108.6
C10 C9 C8 121.7(7)
C10 C9 H9 119.1
C8 C9 H9 119.3
C126 C125 C124 102.4(5)
C126 C125 125A 111.3
C124 C125 125A 111.5
C126 C125 125B 111.2
C124 C125 125B 111.2
125A C125 125B 109.1
C17 C16 C15 118.2(7)
C17 C16 H16 120.9
C15 C16 H16 120.9
C116 C117 C118 121.4(7)
C116 C117 H117 119.2
C118 C117 H117 119.3
C12 C11 C10 120.2(7)
C12 C11 H11 120.1
C10 C11 H11 119.7
O3 C27 C28 104.2(7)
O3 C27 H27A 111.0
C28 C27 H27A 111.3
O3 C27 H27B 110.7
C28 C27 H27B 110.6
H27A C27 H27B 109.0
C27 C28 C29 103.5(8)
C27 C28 H28A 110.9
C29 C28 H28A 110.2
C27 C28 H28B 111.4
C29 C28 H28B 111.6
H28A C28 H28B 109.2
C111 C110 C109 118.3(6)
C111 C110 H110 120.8
C109 C110 H110 120.8
O4 C119 C120 103.7(6)
O4 C119 119A 111.5
C120 C119 119A 110.8
O4 C119 119B 110.8
C120 C119 119B 110.9
119A C119 119B 109.0
C119 C120 C121 103.7(7)
C119 C120 120A 111.4
C121 C120 120A 111.5
C119 C120 120B 110.8
C121 C120 120B 110.4
120A C120 120B 109.0
C14 C15 C16 119.9(7)
C14 C15 H15 120.1
C16 C15 H15 119.9
C122 C121 C120 105.4(6)
C122 C121 121A 110.7
C120 C121 121A 111.2
C122 C121 121B 110.7
C120 C121 121B 110.1
121A C121 121B 108.8
C128 C129 C130 104.8(7)
C128 C129 129A 111.1
C130 C129 129A 110.8
C128 C129 129B 110.5
C130 C129 129B 110.7
129A C129 129B 108.8
C117 C116 C115 117.6(7)
C117 C116 H116 121.2
C115 C116 H116 121.2
C9 C10 C11 119.5(7)
C9 C10 H10 120.3
C11 C10 H10 120.1
C23 C24 C25 104.0(6)
C23 C24 H24A 111.1
C25 C24 H24A 111.1
C23 C24 H24B 111.2
C25 C24 H24B 110.5
H24A C24 H24B 108.9
C16 C17 C18 121.8(7)
C16 C17 H17 119.3
C18 C17 H17 118.9
O7 C31 C32 104.6(8)
O7 C31 H31A 110.7
C32 C31 H31A 110.7
O7 C31 H31B 110.6
C32 C31 H31B 111.4
H31A C31 H31B 108.9
C3 C4 C5 119.1(7)
C3 C4 H4 120.8
C5 C4 H4 120.1
C19A C20 C21 106.5(9)
C21 C20 C19 103.6(9)
C21 C20 H20A 111.0
C19 C20 H20A 111.0
C21 C20 H20B 111.0
C19 C20 H20B 111.0
H20A C20 H20B 109.0
C104 C103 C102 120.1(8)
C104 C103 H103 120.1
C102 C103 H103 119.8
C104 C105 C106 119.3(7)
C104 C105 H105 120.2
C106 C105 H105 120.5
O2 C26 C25 105.5(6)
O2 C26 H26A 110.4
C25 C26 H26A 110.4
O2 C26 H26B 110.6
C25 C26 H26B 111.1
H26A C26 H26B 108.8
C129 C128 C127 102.8(7)
C129 C128 128A 111.3
C127 C128 128A 111.3
C129 C128 128B 111.0
C127 C128 128B 111.2
128A C128 128B 109.2
O7 C34 C33 108.8(8)
O7 C34 H34A 110.2
C33 C34 H34A 109.9
O7 C34 H34B 109.7
C33 C34 H34B 109.7
H34A C34 H34B 108.5
C34 C33 C32 101.2(8)
C34 C33 H33A 111.6
C32 C33 H33A 112.6
C34 C33 H33B 111.4
C32 C33 H33B 110.9
H33A C33 H33B 109.0
C31 C32 C33 103.7(8)
C31 C32 H32A 111.3
C33 C32 H32A 110.8
C31 C32 H32B 111.1
C33 C32 H32B 110.6
H32A C32 H32B 109.3
C116 C115 C114 121.7(7)
C116 C115 H115 119.1
C114 C115 H115 119.2
C22 C21 C20 103.1(9)
C20 C21 C22A 105.2(11)
C22 C21 H21A 111.1
C20 C21 H21A 111.1
C22 C21 H21B 111.1
C20 C21 H21B 111.1
H21A C21 H21B 109.1
O1 C19 C20 103.3(10)
O1 C19 H19A 111.1
C20 C19 H19A 111.1
O1 C19 H19B 111.1
C20 C19 H19B 111.1
H19A C19 H19B 109.1
C21 C22 O1 106.7(9)
C21 C22 H22A 110.4
O1 C22 H22A 110.4
C21 C22 H22B 110.4
O1 C22 H22B 110.4
H22A C22 H22B 108.6
O1 C19A C20 106.0(10)
O1 C19A H19C 110.5
C20 C19A H19C 110.5
O1 C19A H19D 110.5
C20 C19A H19D 110.5
H19C C19A H19D 108.7
O1 C22A C21 104.3(11)
O1 C22A H22C 110.9
C21 C22A H22C 110.9
O1 C22A H22D 110.9
C21 C22A H22D 110.9
H22C C22A H22D 108.9

loop_
_geom_bond_atom_site_label_1
_geom_bond_atom_site_label_2
_geom_bond_distance
P1 N1 1.701(5)
P1 N2 1.703(6)
P1 C1 1.871(6)
P1 Mg1 2.832(3)
P2 N4 1.699(5)
P2 N3 1.703(6)
P2 C101 1.872(7)
P2 Mg2 2.834(3)
Mg1 O1 2.034(5)
Mg1 N1 2.046(6)
Mg1 N2 2.061(6)
Mg1 O2 2.055(5)
Mg1 O3 2.105(5)
Mg2 N4 2.056(5)
Mg2 O4 2.054(5)
Mg2 N3 2.051(6)
Mg2 O5 2.075(5)
Mg2 O6 2.083(5)
N1 C7 1.378(8)
O1 C19 1.445(12)
O1 C22A 1.44(2)
O1 C19A 1.454(12)
O1 C22 1.478(9)
O2 C23 1.445(8)
O2 C26 1.452(8)
O5 C126 1.449(7)
O5 C123 1.450(8)
O3 C30 1.439(8)
O3 C27 1.464(8)
N4 C113 1.370(8)
O6 C127 1.450(8)
O6 C130 1.456(9)
C14 C15 1.371(10)
C14 C13 1.399(9)
C14 H14 0.9301
O4 C122 1.456(8)
O4 C119 1.470(8)
C107 N3 1.373(8)
C107 C108 1.408(9)
C107 C112 1.415(9)
C113 C118 1.408(10)
C113 C114 1.408(10)
N2 C13 1.371(8)
C6 C1 1.385(9)
C6 C5 1.390(10)
C6 H6 0.9299
C101 C102 1.380(10)
C101 C106 1.366(9)
C13 C18 1.410(9)
C130 C129 1.511(11)
C130 130A 0.9699
C130 130B 0.9701
C124 C125 1.534(9)
C124 C123 1.534(9)
C124 124A 0.9699
C124 124B 0.9702
C29 C30 1.520(10)
C29 C28 1.506(12)
C29 H29A 0.9700
C29 H29B 0.9700
C108 C109 1.373(9)
C108 H108 0.9300
C1 C2 1.386(9)
O7 C34 1.411(10)
O7 C31 1.415(10)
C109 C110 1.392(10)
C109 H109 0.9300
C7 C12 1.406(9)
C7 C8 1.412(9)
C112 C111 1.380(10)
C112 H112 0.9300
C126 C125 1.507(9)
C126 126A 0.9699
C126 126B 0.9700
C30 H30A 0.9701
C30 H30B 0.9700
C127 C128 1.503(11)
C127 127A 0.9701
C127 127B 0.9700
C12 C11 1.388(9)
C12 H12 0.9300
C18 C17 1.385(10)
C18 H18 0.9301
C2 C3 1.390(10)
C2 H2 0.9300
C102 C103 1.389(10)
C102 H102 0.9300
C23 C24 1.499(10)
C23 H23A 0.9700
C23 H23B 0.9699
C104 C103 1.375(12)
C104 C105 1.370(12)
C104 H104 0.9301
C122 C121 1.524(11)
C122 122A 0.9700
C122 122B 0.9701
C118 C117 1.387(10)
C118 H118 0.9300
C25 C24 1.521(11)
C25 C26 1.519(10)
C25 H25A 0.9699
C25 H25B 0.9700
C114 C115 1.383(11)
C114 H114 0.9300
C111 C110 1.378(11)
C111 H111 0.9301
C8 C9 1.402(10)
C8 H8 0.9300
C3 C4 1.369(10)
C3 H3 0.9301
C106 C105 1.381(11)
C106 H106 0.9299
C5 C4 1.392(10)
C5 H5 0.9300
C123 123A 0.9700
C123 123B 0.9700
C9 C10 1.360(12)
C9 H9 0.9298
C125 125A 0.9700
C125 125B 0.9700
C16 C17 1.374(12)
C16 C15 1.391(11)
C16 H16 0.9300
C117 C116 1.380(11)
C117 H117 0.9299
C11 C10 1.373(11)
C11 H11 0.9300
C27 C28 1.492(12)
C27 H27A 0.9700
C27 H27B 0.9700
C28 H28A 0.9702
C28 H28B 0.9699
C110 H110 0.9299
C119 C120 1.486(12)
C119 119A 0.9701
C119 119B 0.9700
C120 C121 1.525(11)
C120 120A 0.9699
C120 120B 0.9699
C15 H15 0.9301
C121 121A 0.9700
C121 121B 0.9700
C129 C128 1.484(13)
C129 129A 0.9699
C129 129B 0.9700
C116 C115 1.394(12)
C116 H116 0.9300
C10 H10 0.9299
C24 H24A 0.9699
C24 H24B 0.9701
C17 H17 0.9300
C31 C32 1.477(14)
C31 H31A 0.9700
C31 H31B 0.9699
C4 H4 0.9300
C20 C19A 1.460(12)
C20 C21 1.478(10)
C20 C19 1.521(12)
C20 H20A 0.9700
C20 H20B 0.9700
C103 H103 0.9300
C105 H105 0.9299
C26 H26A 0.9699
C26 H26B 0.9699
C128 128A 0.9699
C128 128B 0.9701
C34 C33 1.503(12)
C34 H34A 0.9700
C34 H34B 0.9699
C33 C32 1.529(16)
C33 H33A 0.9702
C33 H33B 0.9699
C32 H32A 0.9701
C32 H32B 0.9699
C115 H115 0.9301
C21 C22 1.435(12)
C21 C22A 1.516(12)
C21 H21A 0.9700
C21 H21B 0.9700
C19 H19A 0.9700
C19 H19B 0.9700
C22 H22A 0.9700
C22 H22B 0.9700
C19A H19C 0.9700
C19A H19D 0.9700
C22A H22C 0.9700
C22A H22D 0.9700

loop_
_platon_squeeze_void_nr
_platon_squeeze_void_average_x
_platon_squeeze_void_average_y
_platon_squeeze_void_average_z
_platon_squeeze_void_volume
_platon_squeeze_void_count_electrons
_platon_squeeze_void_content
1 0.376 0.400 0.449 152 50 ' '
2 0.376 0.600 0.949 152 50 ' '
